data_7716773
loop_
_publ_author_name
'Gobbo, Alberto'
'Pereira, Sarah A. P.'
'Mota, F&#xe1;tima A R'
'Sinenko, Irina'
'Glinkina, Kseniya'
'Rocchi, Dario'
'Guelfi, Massimo'
'Biver, Tarita'
'Donati, Chiara'
'Zacchini, Stefano'
'Saraiva, M L&#xfa;cia M F S'
'Dyson, Paul J.'
'Marchetti, Fabio'

_publ_section_title
;
 Anticancer potential of NSAID-derived tris(pyrazolyl)methane ligands in
 iron(II) sandwich complexes.
;
_journal_issue 32
_journal_name_full 'Dalton transactions (Cambridge, England : 2003)'
_journal_page_first 13503
_journal_page_last 13514
_journal_paper_doi 10.1039/d4dt00920g
_journal_volume 53
_journal_year 2024
_chemical_formula_sum 'C20 H20 F12 Fe N12 P2'
_chemical_formula_weight 774.27
_space_group_crystal_system monoclinic
_space_group_IT_number 14
_space_group_name_Hall '-P 2yn'
_space_group_name_H-M_alt 'P 1 21/n 1'
_atom_sites_solution_hydrogens geom
_audit_creation_method SHELXL-2017/1
_audit_update_record
;
2024-03-12 deposited with the CCDC.	2024-07-02 downloaded from the CCDC.
;
_cell_angle_alpha 90
_cell_angle_beta 93.792(3)
_cell_angle_gamma 90
_cell_formula_units_Z 2
_cell_length_a 7.5010(6)
_cell_length_b 16.7642(14)
_cell_length_c 11.2100(10)
_cell_measurement_reflns_used 8499
_cell_measurement_temperature 100(2)
_cell_measurement_theta_max 27.163
_cell_measurement_theta_min 2.189
_cell_volume 1406.6(2)
_computing_cell_refinement 'APEX3 (Bruker AXS, 2015)'
_computing_data_collection 'APEX3 (Bruker AXS, 2015)'
_computing_data_reduction 'SAINT (Bruker AXS, 2015)'
_computing_molecular_graphics 'ORTEPIII (Johnson, 1996)'
_computing_publication_material 'XCIF 2014/2 (Bruker AXS, 2014)'
_computing_structure_refinement 'SHELXL-2017/1 (Sheldrick, 2017)'
_computing_structure_solution 'SHELXT 2014/5 (Sheldrick, 2014)'
_diffrn_ambient_temperature 100(2)
_diffrn_measured_fraction_theta_full 0.996
_diffrn_measured_fraction_theta_max 0.994
_diffrn_measurement_device_type 'PHOTONII area detector'
_diffrn_measurement_method 'phi and omega scans'
_diffrn_radiation_type MoK\a
_diffrn_radiation_wavelength 0.71073
_diffrn_reflns_av_R_equivalents 0.1443
_diffrn_reflns_av_unetI/netI 0.0933
_diffrn_reflns_Laue_measured_fraction_full 0.996
_diffrn_reflns_Laue_measured_fraction_max 0.994
_diffrn_reflns_limit_h_max 9
_diffrn_reflns_limit_h_min -9
_diffrn_reflns_limit_k_max 21
_diffrn_reflns_limit_k_min -21
_diffrn_reflns_limit_l_max 14
_diffrn_reflns_limit_l_min -14
_diffrn_reflns_number 20477
_diffrn_reflns_point_group_measured_fraction_full 0.996
_diffrn_reflns_point_group_measured_fraction_max 0.994
_diffrn_reflns_theta_full 25.242
_diffrn_reflns_theta_max 26.999
_diffrn_reflns_theta_min 2.189
_diffrn_source 'fine-focus sealed tube'
_exptl_absorpt_coefficient_mu 0.769
_exptl_absorpt_correction_T_max 0.4302
_exptl_absorpt_correction_T_min 0.3106
_exptl_absorpt_correction_type empirical
_exptl_absorpt_process_details
; 
 Data were corrected for Lorentz polarization and absorption
 effects (empirical absorption correction SADABS).
 R(int) =  0.1094 (selected reflections only, before parameter refinement)
 R(int) =  0.0657 (selected reflections only, after parameter refinement)
;
_exptl_crystal_colour purple
_exptl_crystal_density_diffrn 1.828
_exptl_crystal_description prism
_exptl_crystal_F_000 776
_exptl_crystal_size_max 0.160
_exptl_crystal_size_mid 0.140
_exptl_crystal_size_min 0.120
_refine_diff_density_max 0.968
_refine_diff_density_min -0.711
_refine_diff_density_rms 0.141
_refine_ls_extinction_method none
_refine_ls_goodness_of_fit_ref 1.130
_refine_ls_hydrogen_treatment constr
_refine_ls_matrix_type full
_refine_ls_number_parameters 214
_refine_ls_number_reflns 3058
_refine_ls_number_restraints 0
_refine_ls_restrained_S_all 1.130
_refine_ls_R_factor_all 0.1129
_refine_ls_R_factor_gt 0.0638
_refine_ls_shift/su_max 0.000
_refine_ls_shift/su_mean 0.000
_refine_ls_structure_factor_coef Fsqd
_refine_ls_weighting_details 'w=1/[\s^2^(Fo^2^)+(0.0413P)^2^+5.1772P] where P=(Fo^2^+2Fc^2^)/3'
_refine_ls_weighting_scheme calc
_refine_ls_wR_factor_gt 0.1303
_refine_ls_wR_factor_ref 0.1434
_reflns_Friedel_coverage 0.000
_reflns_number_gt 2243
_reflns_number_total 3058
_reflns_threshold_expression 'I > 2\s(I)'
_cod_data_source_file d4dt00920g2.cif
_cod_data_source_block 1
_cod_depositor_comments 'Adding full bibliography for 7716773--7716774.cif.'
_cod_original_sg_symbol_H-M 'P 21/n'
_cod_database_code 7716773
_shelx_shelxl_version_number 2017/1
_shelx_space_group_comment
;
The symmetry employed for this shelxl refinement is uniquely defined
by the following loop, which should always be used as a source of
symmetry information in preference to the above space-group names.
They are only intended as comments.
;
_shelx_estimated_absorpt_t_min 0.887
_shelx_estimated_absorpt_t_max 0.913

loop_
_space_group_symop_operation_xyz
'x, y, z'
'-x+1/2, y+1/2, -z+1/2'
'-x, -y, -z'
'x-1/2, -y-1/2, z-1/2'

loop_
_atom_site_label
_atom_site_type_symbol
_atom_site_fract_x
_atom_site_fract_y
_atom_site_fract_z
_atom_site_U_iso_or_equiv
_atom_site_adp_type
_atom_site_occupancy
_atom_site_site_symmetry_order
_atom_site_calc_flag
_atom_site_refinement_flags_posn
_atom_site_refinement_flags_adp
_atom_site_refinement_flags_occupancy
_atom_site_disorder_assembly
_atom_site_disorder_group
Fe1 Fe 0.500000 0.500000 1.000000 0.0118(2) Uani 1 2 d S . P . .
N1 N 0.6565(5) 0.59159(19) 0.9759(3) 0.0134(7) Uani 1 1 d . . . . .
N2 N 0.7022(5) 0.60766(19) 0.8625(3) 0.0142(7) Uani 1 1 d . . . . .
N3 N 0.6455(5) 0.43932(19) 0.8925(3) 0.0140(7) Uani 1 1 d . . . . .
N4 N 0.6933(5) 0.47582(19) 0.7905(3) 0.0152(8) Uani 1 1 d . . . . .
N5 N 0.3543(5) 0.53714(19) 0.8583(3) 0.0144(7) Uani 1 1 d . . . . .
N6 N 0.4410(5) 0.55844(19) 0.7601(3) 0.0154(8) Uani 1 1 d . . . . .
C1 C 0.7317(6) 0.6490(2) 1.0435(4) 0.0181(9) Uani 1 1 d . . . . .
H1 H 0.723089 0.653491 1.127379 0.022 Uiso 1 1 calc R U . . .
C2 C 0.8250(6) 0.7019(3) 0.9747(4) 0.0218(10) Uani 1 1 d . . . . .
H2 H 0.889964 0.747794 1.002028 0.026 Uiso 1 1 calc R U . . .
C3 C 0.8043(6) 0.6746(2) 0.8604(4) 0.0173(9) Uani 1 1 d . . . . .
H3 H 0.852035 0.697818 0.792070 0.021 Uiso 1 1 calc R U . . .
C4 C 0.7236(6) 0.3682(2) 0.8928(4) 0.0170(9) Uani 1 1 d . . . . .
H4 H 0.713129 0.328859 0.952977 0.020 Uiso 1 1 calc R U . . .
C5 C 0.8235(6) 0.3590(2) 0.7925(4) 0.0193(9) Uani 1 1 d . . . . .
H5 H 0.891934 0.313868 0.772463 0.023 Uiso 1 1 calc R U . . .
C6 C 0.8020(6) 0.4286(2) 0.7295(4) 0.0175(9) Uani 1 1 d . . . . .
H6 H 0.853592 0.441403 0.656738 0.021 Uiso 1 1 calc R U . . .
C7 C 0.1834(6) 0.5508(2) 0.8292(4) 0.0186(9) Uani 1 1 d . . . . .
H7 H 0.089497 0.540950 0.880108 0.022 Uiso 1 1 calc R U . . .
C8 C 0.1593(7) 0.5820(3) 0.7131(4) 0.0211(10) Uani 1 1 d . . . . .
H8 H 0.049719 0.597041 0.671971 0.025 Uiso 1 1 calc R U . . .
C9 C 0.3249(7) 0.5860(2) 0.6717(4) 0.0192(9) Uani 1 1 d . . . . .
H9 H 0.354097 0.604658 0.595399 0.023 Uiso 1 1 calc R U . . .
C10 C 0.6332(6) 0.5561(2) 0.7677(4) 0.0164(9) Uani 1 1 d . . . . .
H10 H 0.677493 0.574782 0.690301 0.020 Uiso 1 1 calc R U . . .
P1 P 0.25188(17) 0.35485(6) 0.55589(10) 0.0169(3) Uani 1 1 d . . . . .
F1 F 0.4544(4) 0.3819(2) 0.5750(3) 0.0414(8) Uani 1 1 d . . . . .
F2 F 0.2093(4) 0.39503(16) 0.6793(2) 0.0316(7) Uani 1 1 d . . . . .
F3 F 0.2973(5) 0.27223(16) 0.6207(3) 0.0424(9) Uani 1 1 d . . . . .
F4 F 0.2971(4) 0.31590(15) 0.4292(2) 0.0321(8) Uani 1 1 d . . . . .
F5 F 0.0504(5) 0.3285(2) 0.5330(3) 0.0501(10) Uani 1 1 d . . . . .
F6 F 0.2067(4) 0.43722(16) 0.4867(2) 0.0317(7) Uani 1 1 d . . . . .

loop_
_atom_site_aniso_label
_atom_site_aniso_U_11
_atom_site_aniso_U_22
_atom_site_aniso_U_33
_atom_site_aniso_U_23
_atom_site_aniso_U_13
_atom_site_aniso_U_12
Fe1 0.0166(5) 0.0103(3) 0.0088(4) 0.0014(3) 0.0032(3) -0.0003(3)
N1 0.0147(19) 0.0147(15) 0.0108(17) 0.0035(13) 0.0015(15) -0.0001(14)
N2 0.018(2) 0.0147(15) 0.0096(17) -0.0005(13) 0.0014(15) 0.0007(14)
N3 0.017(2) 0.0154(16) 0.0094(17) -0.0003(13) 0.0022(15) -0.0015(14)
N4 0.022(2) 0.0124(15) 0.0114(18) 0.0027(13) 0.0036(15) 0.0009(14)
N5 0.020(2) 0.0132(15) 0.0102(17) 0.0026(13) 0.0021(15) -0.0001(14)
N6 0.022(2) 0.0143(15) 0.0101(17) 0.0012(13) 0.0047(15) 0.0002(14)
C1 0.024(3) 0.0165(19) 0.013(2) 0.0007(16) -0.0004(19) -0.0013(17)
C2 0.024(3) 0.021(2) 0.021(2) 0.0009(18) 0.001(2) -0.0055(18)
C3 0.020(2) 0.0147(18) 0.018(2) 0.0052(16) 0.0019(18) 0.0010(17)
C4 0.024(3) 0.0103(17) 0.017(2) 0.0022(16) 0.0001(18) -0.0022(17)
C5 0.019(2) 0.0186(19) 0.021(2) -0.0032(18) 0.0046(19) 0.0004(18)
C6 0.019(2) 0.0188(19) 0.015(2) -0.0022(17) 0.0055(18) -0.0014(17)
C7 0.019(2) 0.021(2) 0.016(2) -0.0022(17) 0.0033(18) -0.0025(18)
C8 0.024(3) 0.022(2) 0.016(2) 0.0023(18) -0.0043(19) 0.0025(19)
C9 0.027(3) 0.0160(19) 0.014(2) 0.0021(16) -0.0015(19) 0.0031(18)
C10 0.023(3) 0.0142(18) 0.012(2) 0.0032(15) 0.0050(18) 0.0032(17)
P1 0.0242(7) 0.0163(5) 0.0106(5) 0.0009(4) 0.0044(5) 0.0018(4)
F1 0.0278(19) 0.062(2) 0.0338(18) -0.0026(16) 0.0007(14) -0.0058(16)
F2 0.054(2) 0.0303(14) 0.0121(13) -0.0012(11) 0.0117(14) 0.0113(14)
F3 0.080(3) 0.0255(14) 0.0233(16) 0.0089(13) 0.0151(16) 0.0172(16)
F4 0.066(2) 0.0180(12) 0.0134(13) -0.0028(11) 0.0146(14) -0.0004(13)
F5 0.036(2) 0.075(2) 0.040(2) 0.0049(18) 0.0025(16) -0.0214(18)
F6 0.056(2) 0.0232(13) 0.0172(14) 0.0050(11) 0.0092(14) 0.0128(14)

loop_
_atom_type_symbol
_atom_type_description
_atom_type_scat_dispersion_real
_atom_type_scat_dispersion_imag
_atom_type_scat_source
C C 0.0033 0.0016 'International Tables Vol C Tables 4.2.6.8 and 6.1.1.4'
H H 0.0000 0.0000 'International Tables Vol C Tables 4.2.6.8 and 6.1.1.4'
F F 0.0171 0.0103 'International Tables Vol C Tables 4.2.6.8 and 6.1.1.4'
N N 0.0061 0.0033 'International Tables Vol C Tables 4.2.6.8 and 6.1.1.4'
P P 0.1023 0.0942 'International Tables Vol C Tables 4.2.6.8 and 6.1.1.4'
Fe Fe 0.3463 0.8444 'International Tables Vol C Tables 4.2.6.8 and 6.1.1.4'

loop_
_geom_angle_atom_site_label_1
_geom_angle_atom_site_label_2
_geom_angle_atom_site_label_3
_geom_angle
_geom_angle_site_symmetry_1
_geom_angle_site_symmetry_3
_geom_angle_publ_flag
N1 Fe1 N1 180.0 3_667 . ?
N1 Fe1 N3 92.34(14) 3_667 . ?
N1 Fe1 N3 87.66(14) . . ?
N1 Fe1 N3 87.66(14) 3_667 3_667 ?
N1 Fe1 N3 92.34(14) . 3_667 ?
N3 Fe1 N3 180.0 . 3_667 ?
N1 Fe1 N5 86.95(14) 3_667 3_667 ?
N1 Fe1 N5 93.05(14) . 3_667 ?
N3 Fe1 N5 91.72(15) . 3_667 ?
N3 Fe1 N5 88.28(14) 3_667 3_667 ?
N1 Fe1 N5 93.05(14) 3_667 . ?
N1 Fe1 N5 86.95(14) . . ?
N3 Fe1 N5 88.29(14) . . ?
N3 Fe1 N5 91.71(15) 3_667 . ?
N5 Fe1 N5 180.0 3_667 . ?
C1 N1 N2 105.3(3) . . ?
C1 N1 Fe1 136.4(3) . . ?
N2 N1 Fe1 118.1(3) . . ?
C3 N2 N1 110.8(3) . . ?
C3 N2 C10 131.1(4) . . ?
N1 N2 C10 118.0(3) . . ?
C4 N3 N4 105.3(3) . . ?
C4 N3 Fe1 136.6(3) . . ?
N4 N3 Fe1 118.0(2) . . ?
C6 N4 N3 111.2(3) . . ?
C6 N4 C10 130.6(4) . . ?
N3 N4 C10 118.1(3) . . ?
C7 N5 N6 105.2(3) . . ?
C7 N5 Fe1 137.0(3) . . ?
N6 N5 Fe1 117.7(3) . . ?
C9 N6 N5 111.2(4) . . ?
C9 N6 C10 130.2(4) . . ?
N5 N6 C10 118.3(3) . . ?
N1 C1 C2 110.8(4) . . ?
N1 C1 H1 124.6 . . ?
C2 C1 H1 124.6 . . ?
C3 C2 C1 106.1(4) . . ?
C3 C2 H2 127.0 . . ?
C1 C2 H2 127.0 . . ?
N2 C3 C2 106.9(4) . . ?
N2 C3 H3 126.5 . . ?
C2 C3 H3 126.5 . . ?
N3 C4 C5 110.9(4) . . ?
N3 C4 H4 124.6 . . ?
C5 C4 H4 124.6 . . ?
C6 C5 C4 105.7(4) . . ?
C6 C5 H5 127.2 . . ?
C4 C5 H5 127.2 . . ?
N4 C6 C5 107.0(4) . . ?
N4 C6 H6 126.5 . . ?
C5 C6 H6 126.5 . . ?
N5 C7 C8 110.9(4) . . ?
N5 C7 H7 124.6 . . ?
C8 C7 H7 124.6 . . ?
C9 C8 C7 105.7(4) . . ?
C9 C8 H8 127.1 . . ?
C7 C8 H8 127.1 . . ?
N6 C9 C8 106.9(4) . . ?
N6 C9 H9 126.5 . . ?
C8 C9 H9 126.5 . . ?
N4 C10 N2 109.8(3) . . ?
N4 C10 N6 109.7(3) . . ?
N2 C10 N6 109.7(3) . . ?
N4 C10 H10 109.2 . . ?
N2 C10 H10 109.2 . . ?
N6 C10 H10 109.2 . . ?
F5 P1 F1 178.37(19) . . ?
F5 P1 F2 90.84(19) . . ?
F1 P1 F2 90.43(18) . . ?
F5 P1 F3 90.3(2) . . ?
F1 P1 F3 90.8(2) . . ?
F2 P1 F3 91.20(15) . . ?
F5 P1 F6 89.60(19) . . ?
F1 P1 F6 89.36(18) . . ?
F2 P1 F6 90.43(15) . . ?
F3 P1 F6 178.37(16) . . ?
F5 P1 F4 89.90(19) . . ?
F1 P1 F4 88.82(18) . . ?
F2 P1 F4 178.66(16) . . ?
F3 P1 F4 89.92(15) . . ?
F6 P1 F4 88.46(14) . . ?

loop_
_geom_bond_atom_site_label_1
_geom_bond_atom_site_label_2
_geom_bond_distance
_geom_bond_site_symmetry_2
_geom_bond_publ_flag
Fe1 N1 1.962(3) 3_667 ?
Fe1 N1 1.962(3) . ?
Fe1 N3 1.962(3) . ?
Fe1 N3 1.962(3) 3_667 ?
Fe1 N5 1.969(3) 3_667 ?
Fe1 N5 1.969(3) . ?
N1 C1 1.328(5) . ?
N1 N2 1.365(5) . ?
N2 C3 1.360(5) . ?
N2 C10 1.439(5) . ?
N3 C4 1.329(5) . ?
N3 N4 1.366(5) . ?
N4 C6 1.354(5) . ?
N4 C10 1.437(5) . ?
N5 C7 1.322(6) . ?
N5 N6 1.362(5) . ?
N6 C9 1.356(6) . ?
N6 C10 1.439(6) . ?
C1 C2 1.394(6) . ?
C1 H1 0.9500 . ?
C2 C3 1.360(6) . ?
C2 H2 0.9500 . ?
C3 H3 0.9500 . ?
C4 C5 1.400(6) . ?
C4 H4 0.9500 . ?
C5 C6 1.368(6) . ?
C5 H5 0.9500 . ?
C6 H6 0.9500 . ?
C7 C8 1.403(6) . ?
C7 H7 0.9500 . ?
C8 C9 1.356(7) . ?
C8 H8 0.9500 . ?
C9 H9 0.9500 . ?
C10 H10 1.0000 . ?
P1 F5 1.579(4) . ?
P1 F1 1.586(3) . ?
P1 F2 1.590(3) . ?
P1 F3 1.590(3) . ?
P1 F6 1.609(3) . ?
P1 F4 1.619(3) . ?
